data_7002097
loop_
_publ_author_name
'Ledger, Araminta E. W.'
'Mahon, Mary F.'
'Whittlesey, Michael K.'
'Williams, Jonathan M. J.'

_publ_section_title
;
 [Ru(NHC)(xantphos)(CO)H2] complexes: intramolecular C--H activation
 and applications in C--C bond formation
;
_journal_issue 35
_journal_name_full 'Dalton Transactions'
_journal_page_first 6941
_journal_paper_doi 10.1039/b906010c
_journal_year 2009
_chemical_formula_sum 'C58 H63 N2 O2 P2 Ru'
_chemical_formula_weight 983.11
_chemical_name_systematic
;
?
;
_space_group_IT_number 2
_symmetry_cell_setting triclinic
_symmetry_space_group_name_Hall '-P 1'
_symmetry_space_group_name_H-M 'P -1'
_atom_sites_solution_hydrogens geom
_atom_sites_solution_primary direct
_atom_sites_solution_secondary difmap
_audit_creation_method SHELXL-97
_cell_angle_alpha 103.1740(10)
_cell_angle_beta 95.7910(10)
_cell_angle_gamma 114.2760(10)
_cell_formula_units_Z 2
_cell_length_a 11.5450(2)
_cell_length_b 12.4830(2)
_cell_length_c 19.4880(3)
_cell_measurement_temperature 150(2)
_cell_volume 2432.16(7)
_computing_cell_refinement 'HKL Scalepack (Otwinowski & Minor 1997)'
_computing_data_collection 'Collect (Bruker AXS BV, 1997-2004)'
_computing_data_reduction 'Denzo & Scalepack (Otwinowski & Minor, 1997)'
_computing_molecular_graphics 'ORTEX (P.McArdle, 1995)'
_computing_publication_material 'SHELXL-97/2 (Sheldrick,1997)'
_computing_structure_refinement 'SHELXL-97 (Sheldrick, 1997)'
_computing_structure_solution 'SHELXS-97 (Sheldrick, 1990)'
_diffrn_ambient_temperature 150(2)
_diffrn_measured_fraction_theta_full 0.992
_diffrn_measured_fraction_theta_max 0.992
_diffrn_measurement_device_type '95mm CCD camera on \k-goniostat'
_diffrn_measurement_method CCD
_diffrn_radiation_monochromator graphite
_diffrn_radiation_source 'fine-focus sealed tube'
_diffrn_radiation_type MoK\a
_diffrn_radiation_wavelength 0.71073
_diffrn_reflns_av_R_equivalents 0.0982
_diffrn_reflns_av_sigmaI/netI 0.0879
_diffrn_reflns_limit_h_max 14
_diffrn_reflns_limit_h_min -14
_diffrn_reflns_limit_k_max 16
_diffrn_reflns_limit_k_min -16
_diffrn_reflns_limit_l_max 25
_diffrn_reflns_limit_l_min -24
_diffrn_reflns_number 49059
_diffrn_reflns_theta_full 27.54
_diffrn_reflns_theta_max 27.54
_diffrn_reflns_theta_min 3.55
_exptl_absorpt_coefficient_mu 0.433
_exptl_absorpt_correction_T_max 0.92
_exptl_absorpt_correction_T_min 0.85
_exptl_absorpt_correction_type multi-scan
_exptl_absorpt_process_details
;
multi-scan from symmetry-related measurements
Sortav (Blessing 1995)
;
_exptl_crystal_colour Colourless
_exptl_crystal_density_diffrn 1.342
_exptl_crystal_density_method 'not measured'
_exptl_crystal_description Tabloid
_exptl_crystal_F_000 1030
_exptl_crystal_size_max 0.13
_exptl_crystal_size_mid 0.13
_exptl_crystal_size_min 0.05
_refine_diff_density_max 0.641
_refine_diff_density_min -0.742
_refine_diff_density_rms 0.101
_refine_ls_extinction_method none
_refine_ls_goodness_of_fit_ref 1.053
_refine_ls_hydrogen_treatment mixed
_refine_ls_matrix_type full
_refine_ls_number_parameters 600
_refine_ls_number_reflns 11115
_refine_ls_number_restraints 3
_refine_ls_restrained_S_all 1.053
_refine_ls_R_factor_all 0.0868
_refine_ls_R_factor_gt 0.0484
_refine_ls_shift/su_max 0.001
_refine_ls_shift/su_mean 0.000
_refine_ls_structure_factor_coef Fsqd
_refine_ls_weighting_details 'calc w=1/[\s^2^(Fo^2^)+(0.0211P)^2^+2.9743P] where P=(Fo^2^+2Fc^2^)/3'
_refine_ls_weighting_scheme calc
_refine_ls_wR_factor_gt 0.0853
_refine_ls_wR_factor_ref 0.0984
_reflns_number_gt 7952
_reflns_number_total 11115
_reflns_threshold_expression >2sigma(I)
_cod_data_source_file b906010c.txt
_cod_data_source_block k08mkw37
_cod_depositor_comments
;
The following automatic conversions were performed:
'_symmetry_cell_setting' value 'Triclinic' changed to 'triclinic'
according to '/home/saulius/struct/CIF-dictionaries/cif_core.dic'
dictionary named 'cif_core.dic' version 2.4.1 from
2010-06-29.

'_exptl_absorpt_correction_type' value 'Multi-Scan' changed
to 'multi-scan' according to
'/home/saulius/struct/CIF-dictionaries/cif_core.dic' dictionary named
'cif_core.dic' version 2.4.1 from 2010-06-29.

Automatic conversion script
Id: cif_fix_enum 1527 2010-12-29 10:47:43Z saulius 
;
_cod_original_sg_symbol_H-M P-1
_cod_database_code 7002097

loop_
_symmetry_equiv_pos_as_xyz
'x, y, z'
'-x, -y, -z'

loop_
_atom_site_label
_atom_site_type_symbol
_atom_site_fract_x
_atom_site_fract_y
_atom_site_fract_z
_atom_site_U_iso_or_equiv
_atom_site_adp_type
_atom_site_occupancy
_atom_site_symmetry_multiplicity
_atom_site_calc_flag
_atom_site_refinement_flags
_atom_site_disorder_assembly
_atom_site_disorder_group
Ru1 Ru 0.83621(2) 0.45533(2) 0.192710(13) 0.01875(7) Uani 1 1 d D . .
P1 P 0.61109(8) 0.32814(7) 0.16771(4) 0.01938(17) Uani 1 1 d . . .
P2 P 0.89368(8) 0.47595(7) 0.31880(4) 0.01911(17) Uani 1 1 d . . .
O1 O 0.7871(2) 0.6790(2) 0.20683(13) 0.0346(6) Uani 1 1 d . . .
O2 O 0.68358(19) 0.23165(18) 0.27948(10) 0.0204(5) Uani 1 1 d . . .
N1 N 1.0768(2) 0.4478(2) 0.15852(13) 0.0227(6) Uani 1 1 d . . .
N2 N 1.1076(2) 0.6316(2) 0.16351(14) 0.0249(6) Uani 1 1 d . . .
C1 C 0.8091(3) 0.5951(3) 0.20508(16) 0.0223(7) Uani 1 1 d . . .
C2 C 1.0218(3) 0.5256(3) 0.17473(15) 0.0210(7) Uani 1 1 d . . .
C3 C 1.1913(3) 0.5015(3) 0.13629(18) 0.0298(8) Uani 1 1 d . . .
H3 H 1.2457 0.4645 0.1218 0.036 Uiso 1 1 calc R . .
C4 C 1.2107(3) 0.6162(3) 0.13927(19) 0.0319(8) Uani 1 1 d . . .
H4 H 1.2817 0.6759 0.1271 0.038 Uiso 1 1 calc R . .
C5 C 1.0155(3) 0.3312(3) 0.17689(17) 0.0221(7) Uani 1 1 d D . .
C6 C 0.8687(3) 0.2910(3) 0.15651(16) 0.0213(7) Uani 1 1 d D . .
C7 C 0.8188(3) 0.2241(3) 0.07514(16) 0.0258(7) Uani 1 1 d . . .
H7A H 0.7229 0.1913 0.0630 0.031 Uiso 1 1 calc R . .
H7B H 0.8557 0.2842 0.0482 0.031 Uiso 1 1 calc R . .
C8 C 0.8541(3) 0.1184(3) 0.05030(19) 0.0324(8) Uani 1 1 d . . .
H8A H 0.8171 0.0769 -0.0020 0.039 Uiso 1 1 calc R . .
H8B H 0.8174 0.0572 0.0765 0.039 Uiso 1 1 calc R . .
C9 C 1.0023(3) 0.1700(3) 0.06548(19) 0.0338(8) Uani 1 1 d . . .
H9A H 1.0262 0.1021 0.0501 0.041 Uiso 1 1 calc R . .
H9B H 1.0380 0.2281 0.0373 0.041 Uiso 1 1 calc R . .
C10 C 1.0607(3) 0.2359(3) 0.14522(18) 0.0304(8) Uani 1 1 d . . .
H10A H 1.1567 0.2771 0.1526 0.036 Uiso 1 1 calc R . .
H10B H 1.0379 0.1741 0.1720 0.036 Uiso 1 1 calc R . .
C11 C 1.0974(3) 0.7478(3) 0.18152(18) 0.0274(7) Uani 1 1 d . . .
H11 H 1.0289 0.7381 0.2105 0.033 Uiso 1 1 calc R . .
C12 C 1.2238(3) 0.8536(3) 0.22836(19) 0.0343(8) Uani 1 1 d . . .
H12A H 1.2473 0.8342 0.2727 0.041 Uiso 1 1 calc R . .
H12B H 1.2945 0.8644 0.2018 0.041 Uiso 1 1 calc R . .
C13 C 1.2105(4) 0.9719(3) 0.2489(2) 0.0392(9) Uani 1 1 d . . .
H13A H 1.2947 1.0402 0.2780 0.047 Uiso 1 1 calc R . .
H13B H 1.1446 0.9633 0.2788 0.047 Uiso 1 1 calc R . .
C14 C 1.1697(4) 1.0022(3) 0.1817(2) 0.0393(9) Uani 1 1 d . . .
H14A H 1.1585 1.0781 0.1962 0.047 Uiso 1 1 calc R . .
H14B H 1.2386 1.0171 0.1536 0.047 Uiso 1 1 calc R . .
C15 C 1.0423(4) 0.8962(3) 0.1349(2) 0.0405(9) Uani 1 1 d . . .
H15A H 1.0190 0.9157 0.0906 0.049 Uiso 1 1 calc R . .
H15B H 0.9719 0.8865 0.1616 0.049 Uiso 1 1 calc R . .
C16 C 1.0534(4) 0.7751(3) 0.11394(19) 0.0362(8) Uani 1 1 d . . .
H16A H 0.9679 0.7071 0.0864 0.043 Uiso 1 1 calc R . .
H16B H 1.1169 0.7814 0.0827 0.043 Uiso 1 1 calc R . .
C17 C 0.5597(3) 0.1637(3) 0.16007(16) 0.0205(6) Uani 1 1 d . . .
C18 C 0.4882(3) 0.0656(3) 0.09723(16) 0.0237(7) Uani 1 1 d . . .
H18 H 0.4491 0.0798 0.0571 0.028 Uiso 1 1 calc R . .
C19 C 0.4736(3) -0.0515(3) 0.09276(17) 0.0268(7) Uani 1 1 d . . .
H19 H 0.4245 -0.1168 0.0497 0.032 Uiso 1 1 calc R . .
C20 C 0.5296(3) -0.0749(3) 0.15024(17) 0.0261(7) Uani 1 1 d . . .
H20 H 0.5201 -0.1556 0.1458 0.031 Uiso 1 1 calc R . .
C21 C 0.5996(3) 0.0187(3) 0.21442(17) 0.0241(7) Uani 1 1 d . . .
C22 C 0.6634(3) 0.0023(3) 0.28179(17) 0.0269(7) Uani 1 1 d . . .
C23 C 0.7923(3) 0.1182(3) 0.31334(16) 0.0224(7) Uani 1 1 d . . .
C24 C 0.9075(3) 0.1221(3) 0.34639(17) 0.0274(7) Uani 1 1 d . . .
H24 H 0.9110 0.0478 0.3474 0.033 Uiso 1 1 calc R . .
C25 C 1.0176(3) 0.2343(3) 0.37796(17) 0.0279(7) Uani 1 1 d . . .
H25 H 1.0946 0.2358 0.4016 0.034 Uiso 1 1 calc R . .
C26 C 1.0161(3) 0.3440(3) 0.37524(16) 0.0240(7) Uani 1 1 d . . .
H26 H 1.0919 0.4197 0.3973 0.029 Uiso 1 1 calc R . .
C27 C 0.9042(3) 0.3441(3) 0.34031(15) 0.0203(6) Uani 1 1 d . . .
C28 C 0.7949(3) 0.2297(3) 0.31202(15) 0.0206(6) Uani 1 1 d . . .
C29 C 0.6120(3) 0.1351(3) 0.21700(16) 0.0207(6) Uani 1 1 d . . .
C30 C 0.6818(4) -0.1146(3) 0.2640(2) 0.0455(10) Uani 1 1 d . . .
H30A H 0.7367 -0.1112 0.2286 0.068 Uiso 1 1 calc R . .
H30B H 0.5967 -0.1865 0.2439 0.068 Uiso 1 1 calc R . .
H30C H 0.7237 -0.1211 0.3081 0.068 Uiso 1 1 calc R . .
C31 C 0.5755(3) -0.0041(3) 0.33730(18) 0.0373(9) Uani 1 1 d . . .
H31A H 0.6175 -0.0096 0.3817 0.056 Uiso 1 1 calc R . .
H31B H 0.4912 -0.0768 0.3171 0.056 Uiso 1 1 calc R . .
H31C H 0.5622 0.0701 0.3482 0.056 Uiso 1 1 calc R . .
C32 C 0.5153(3) 0.3160(3) 0.08116(15) 0.0212(7) Uani 1 1 d . . .
C33 C 0.5738(3) 0.3688(3) 0.03070(16) 0.0253(7) Uani 1 1 d . . .
H33 H 0.6661 0.4105 0.0395 0.030 Uiso 1 1 calc R . .
C34 C 0.4999(3) 0.3617(3) -0.03233(17) 0.0301(8) Uani 1 1 d . . .
H34 H 0.5421 0.3999 -0.0657 0.036 Uiso 1 1 calc R . .
C35 C 0.3663(3) 0.2999(3) -0.04711(18) 0.0333(8) Uani 1 1 d . . .
H35 H 0.3160 0.2946 -0.0906 0.040 Uiso 1 1 calc R . .
C36 C 0.3057(3) 0.2451(3) 0.00256(18) 0.0339(8) Uani 1 1 d . . .
H36 H 0.2135 0.2014 -0.0072 0.041 Uiso 1 1 calc R . .
C37 C 0.3796(3) 0.2541(3) 0.06624(17) 0.0286(7) Uani 1 1 d . . .
H37 H 0.3372 0.2177 0.1002 0.034 Uiso 1 1 calc R . .
C38 C 0.5107(3) 0.3679(3) 0.22709(16) 0.0211(7) Uani 1 1 d . . .
C39 C 0.4521(3) 0.3009(3) 0.27260(17) 0.0269(7) Uani 1 1 d . . .
H39 H 0.4642 0.2308 0.2746 0.032 Uiso 1 1 calc R . .
C40 C 0.3758(3) 0.3352(3) 0.31524(18) 0.0325(8) Uani 1 1 d . . .
H40 H 0.3369 0.2887 0.3462 0.039 Uiso 1 1 calc R . .
C41 C 0.3568(3) 0.4364(3) 0.31273(18) 0.0334(8) Uani 1 1 d . . .
H41 H 0.3037 0.4591 0.3412 0.040 Uiso 1 1 calc R . .
C42 C 0.4163(3) 0.5051(3) 0.26801(18) 0.0319(8) Uani 1 1 d . . .
H42 H 0.4046 0.5757 0.2666 0.038 Uiso 1 1 calc R . .
C43 C 0.4920(3) 0.4714(3) 0.22578(16) 0.0266(7) Uani 1 1 d . . .
H43 H 0.5318 0.5190 0.1955 0.032 Uiso 1 1 calc R . .
C44 C 1.0538(3) 0.5998(3) 0.37275(16) 0.0208(7) Uani 1 1 d . . .
C45 C 1.1649(3) 0.6224(3) 0.34373(17) 0.0270(7) Uani 1 1 d . . .
H45 H 1.1562 0.5760 0.2959 0.032 Uiso 1 1 calc R . .
C46 C 1.2872(3) 0.7109(3) 0.38350(18) 0.0294(8) Uani 1 1 d . . .
H46 H 1.3613 0.7240 0.3630 0.035 Uiso 1 1 calc R . .
C47 C 1.3017(3) 0.7803(3) 0.45295(18) 0.0316(8) Uani 1 1 d . . .
H47 H 1.3852 0.8417 0.4801 0.038 Uiso 1 1 calc R . .
C48 C 1.1929(3) 0.7593(3) 0.48242(18) 0.0326(8) Uani 1 1 d . . .
H48 H 1.2021 0.8064 0.5302 0.039 Uiso 1 1 calc R . .
C49 C 1.0707(3) 0.6701(3) 0.44289(17) 0.0277(7) Uani 1 1 d . . .
H49 H 0.9972 0.6568 0.4640 0.033 Uiso 1 1 calc R . .
C50 C 0.7893(3) 0.5061(3) 0.37793(15) 0.0217(7) Uani 1 1 d . . .
C51 C 0.7537(3) 0.4494(3) 0.43142(17) 0.0274(7) Uani 1 1 d . . .
H51 H 0.7788 0.3875 0.4361 0.033 Uiso 1 1 calc R . .
C52 C 0.6823(3) 0.4820(3) 0.47795(18) 0.0330(8) Uani 1 1 d . . .
H52 H 0.6580 0.4416 0.5137 0.040 Uiso 1 1 calc R . .
C53 C 0.6466(3) 0.5724(3) 0.47231(18) 0.0337(8) Uani 1 1 d . . .
H53 H 0.5998 0.5963 0.5050 0.040 Uiso 1 1 calc R . .
C54 C 0.6792(3) 0.6287(3) 0.41867(18) 0.0349(8) Uani 1 1 d . . .
H54 H 0.6533 0.6903 0.4142 0.042 Uiso 1 1 calc R . .
C55 C 0.7492(3) 0.5954(3) 0.37175(17) 0.0310(8) Uani 1 1 d . . .
H55 H 0.7702 0.6339 0.3349 0.037 Uiso 1 1 calc R . .
C56 C 1.2730(6) 1.0665(5) 0.4517(3) 0.0888(19) Uani 1 1 d . . .
H56A H 1.3008 1.0337 0.4093 0.133 Uiso 1 1 calc R . .
H56B H 1.3154 1.0573 0.4947 0.133 Uiso 1 1 calc R . .
H56C H 1.2975 1.1538 0.4582 0.133 Uiso 1 1 calc R . .
C57 C 1.1210(6) 0.9936(5) 0.4403(3) 0.0739(16) Uani 1 1 d . . .
H57A H 1.0781 1.0029 0.3970 0.089 Uiso 1 1 calc R . .
H57B H 1.0959 0.9050 0.4322 0.089 Uiso 1 1 calc R . .
C58 C 1.0758(5) 1.0408(5) 0.5053(3) 0.0774(16) Uani 1 1 d . . .
H58A H 1.0944 1.1276 0.5113 0.093 Uiso 1 1 calc R . .
H58B H 1.1231 1.0372 0.5493 0.093 Uiso 1 1 calc R . .
H5 H 1.047(3) 0.353(2) 0.2303(3) 0.014(7) Uiso 1 1 d D . .
H6 H 0.829(3) 0.228(2) 0.1816(14) 0.024(8) Uiso 1 1 d D . .
H1 H 0.808(4) 0.437(3) 0.1078(4) 0.047(11) Uiso 1 1 d D . .

loop_
_atom_site_aniso_label
_atom_site_aniso_U_11
_atom_site_aniso_U_22
_atom_site_aniso_U_33
_atom_site_aniso_U_23
_atom_site_aniso_U_13
_atom_site_aniso_U_12
Ru1 0.01623(13) 0.02135(13) 0.01882(13) 0.00585(10) 0.00364(9) 0.00866(10)
P1 0.0171(4) 0.0225(4) 0.0190(4) 0.0059(3) 0.0039(3) 0.0095(3)
P2 0.0180(4) 0.0202(4) 0.0187(4) 0.0048(3) 0.0030(3) 0.0090(3)
O1 0.0352(14) 0.0335(14) 0.0479(15) 0.0186(12) 0.0147(11) 0.0226(12)
O2 0.0183(11) 0.0205(11) 0.0196(11) 0.0030(9) 0.0002(8) 0.0086(9)
N1 0.0154(13) 0.0258(14) 0.0257(14) 0.0071(11) 0.0055(11) 0.0081(11)
N2 0.0193(14) 0.0266(15) 0.0320(15) 0.0123(12) 0.0083(11) 0.0110(12)
C1 0.0160(16) 0.0274(17) 0.0219(16) 0.0079(13) 0.0045(12) 0.0077(14)
C2 0.0199(16) 0.0232(16) 0.0195(15) 0.0067(13) 0.0014(12) 0.0095(13)
C3 0.0215(17) 0.036(2) 0.0365(19) 0.0124(16) 0.0114(14) 0.0146(16)
C4 0.0188(17) 0.036(2) 0.044(2) 0.0165(17) 0.0146(15) 0.0108(15)
C5 0.0199(16) 0.0240(17) 0.0250(17) 0.0077(13) 0.0055(13) 0.0120(14)
C6 0.0199(16) 0.0254(17) 0.0206(15) 0.0088(13) 0.0068(12) 0.0105(14)
C7 0.0221(17) 0.0279(17) 0.0235(17) 0.0017(14) 0.0052(13) 0.0104(14)
C8 0.033(2) 0.0284(18) 0.0306(19) 0.0025(15) 0.0073(15) 0.0118(16)
C9 0.035(2) 0.0322(19) 0.039(2) 0.0072(16) 0.0136(16) 0.0195(17)
C10 0.0281(18) 0.0292(18) 0.0369(19) 0.0085(15) 0.0087(15) 0.0159(15)
C11 0.0206(17) 0.0203(16) 0.0394(19) 0.0108(14) 0.0069(14) 0.0063(14)
C12 0.0284(19) 0.0307(19) 0.040(2) 0.0154(16) 0.0013(15) 0.0085(16)
C13 0.039(2) 0.0254(19) 0.044(2) 0.0070(16) 0.0026(17) 0.0081(17)
C14 0.035(2) 0.031(2) 0.052(2) 0.0163(18) 0.0057(18) 0.0132(17)
C15 0.040(2) 0.039(2) 0.046(2) 0.0135(18) 0.0012(18) 0.0218(18)
C16 0.034(2) 0.034(2) 0.038(2) 0.0108(16) 0.0013(16) 0.0141(17)
C17 0.0145(15) 0.0236(16) 0.0228(16) 0.0065(13) 0.0053(12) 0.0079(13)
C18 0.0199(16) 0.0294(18) 0.0192(16) 0.0044(13) 0.0057(12) 0.0097(14)
C19 0.0247(17) 0.0253(17) 0.0202(16) -0.0028(13) 0.0022(13) 0.0070(14)
C20 0.0255(18) 0.0206(16) 0.0280(17) 0.0019(14) 0.0073(14) 0.0087(14)
C21 0.0192(16) 0.0245(17) 0.0294(17) 0.0092(14) 0.0080(13) 0.0092(14)
C22 0.0274(18) 0.0213(17) 0.0294(18) 0.0077(14) 0.0029(14) 0.0091(14)
C23 0.0232(17) 0.0227(16) 0.0228(16) 0.0077(13) 0.0060(13) 0.0110(14)
C24 0.0313(19) 0.0279(18) 0.0293(18) 0.0108(14) 0.0068(14) 0.0180(15)
C25 0.0228(17) 0.0325(19) 0.0318(18) 0.0126(15) 0.0039(14) 0.0144(15)
C26 0.0198(16) 0.0283(17) 0.0226(16) 0.0091(14) 0.0041(13) 0.0089(14)
C27 0.0215(16) 0.0239(16) 0.0169(15) 0.0064(12) 0.0059(12) 0.0108(14)
C28 0.0224(16) 0.0252(16) 0.0150(14) 0.0051(12) 0.0035(12) 0.0119(14)
C29 0.0161(15) 0.0213(16) 0.0205(15) 0.0028(13) 0.0048(12) 0.0061(13)
C30 0.054(3) 0.0241(19) 0.053(2) 0.0079(17) -0.0101(19) 0.0184(18)
C31 0.030(2) 0.039(2) 0.0324(19) 0.0172(17) 0.0051(15) 0.0022(16)
C32 0.0226(16) 0.0235(16) 0.0187(15) 0.0024(13) 0.0026(12) 0.0140(14)
C33 0.0216(17) 0.0263(17) 0.0274(17) 0.0064(14) 0.0042(13) 0.0114(14)
C34 0.033(2) 0.0330(19) 0.0243(17) 0.0094(15) 0.0039(14) 0.0152(16)
C35 0.038(2) 0.041(2) 0.0241(17) 0.0035(15) -0.0017(15) 0.0254(18)
C36 0.0225(18) 0.044(2) 0.0311(19) 0.0045(16) 0.0010(15) 0.0153(16)
C37 0.0232(17) 0.039(2) 0.0256(17) 0.0099(15) 0.0052(13) 0.0155(16)
C38 0.0158(15) 0.0241(16) 0.0198(15) 0.0030(13) 0.0018(12) 0.0078(13)
C39 0.0231(17) 0.0301(18) 0.0272(17) 0.0079(14) 0.0067(14) 0.0116(15)
C40 0.0281(19) 0.038(2) 0.0298(18) 0.0096(16) 0.0124(15) 0.0124(16)
C41 0.0262(18) 0.043(2) 0.0317(19) 0.0031(16) 0.0089(15) 0.0200(17)
C42 0.0319(19) 0.0324(19) 0.0341(19) 0.0066(16) 0.0033(15) 0.0196(16)
C43 0.0290(18) 0.0322(18) 0.0220(16) 0.0073(14) 0.0061(13) 0.0170(15)
C44 0.0203(16) 0.0192(15) 0.0220(16) 0.0079(13) 0.0028(12) 0.0075(13)
C45 0.0306(19) 0.0286(18) 0.0212(16) 0.0064(14) 0.0022(14) 0.0138(15)
C46 0.0193(17) 0.0321(19) 0.0342(19) 0.0110(15) 0.0051(14) 0.0086(15)
C47 0.0247(18) 0.0268(18) 0.0327(19) 0.0058(15) -0.0036(15) 0.0053(15)
C48 0.034(2) 0.0270(18) 0.0241(17) -0.0011(14) -0.0002(15) 0.0072(16)
C49 0.0240(17) 0.0275(18) 0.0264(17) 0.0056(14) 0.0046(14) 0.0079(15)
C50 0.0173(15) 0.0242(16) 0.0182(15) 0.0015(13) 0.0024(12) 0.0071(13)
C51 0.0244(17) 0.0311(18) 0.0263(17) 0.0074(14) 0.0066(14) 0.0126(15)
C52 0.0270(19) 0.038(2) 0.0284(18) 0.0100(15) 0.0114(15) 0.0082(16)
C53 0.0270(19) 0.040(2) 0.0264(18) -0.0015(15) 0.0082(14) 0.0133(16)
C54 0.034(2) 0.043(2) 0.0340(19) 0.0052(16) 0.0074(16) 0.0265(18)
C55 0.038(2) 0.0333(19) 0.0246(17) 0.0066(15) 0.0067(15) 0.0200(17)
C56 0.120(6) 0.076(4) 0.071(4) 0.019(3) 0.005(3) 0.048(4)
C57 0.109(5) 0.058(3) 0.059(3) 0.016(3) -0.008(3) 0.048(3)
C58 0.107(5) 0.067(4) 0.062(3) 0.036(3) 0.010(3) 0.036(3)

loop_
_atom_type_symbol
_atom_type_description
_atom_type_scat_dispersion_real
_atom_type_scat_dispersion_imag
_atom_type_scat_source
C C 0.0033 0.0016 'International Tables Vol C Tables 4.2.6.8 and 6.1.1.4'
H H 0.0000 0.0000 'International Tables Vol C Tables 4.2.6.8 and 6.1.1.4'
P P 0.1023 0.0942 'International Tables Vol C Tables 4.2.6.8 and 6.1.1.4'
O O 0.0106 0.0060 'International Tables Vol C Tables 4.2.6.8 and 6.1.1.4'
N N 0.0061 0.0033 'International Tables Vol C Tables 4.2.6.8 and 6.1.1.4'
Ru Ru -1.2594 0.8363 'International Tables Vol C Tables 4.2.6.8 and 6.1.1.4'

loop_
_geom_angle_atom_site_label_1
_geom_angle_atom_site_label_2
_geom_angle_atom_site_label_3
_geom_angle
_geom_angle_site_symmetry_1
_geom_angle_site_symmetry_3
_geom_angle_publ_flag
C1 Ru1 C2 99.32(13) . . ?
C1 Ru1 C6 168.97(12) . . ?
C2 Ru1 C6 76.41(12) . . ?
C1 Ru1 P1 91.13(10) . . ?
C2 Ru1 P1 157.81(8) . . ?
C6 Ru1 P1 89.67(8) . . ?
C1 Ru1 P2 96.90(9) . . ?
C2 Ru1 P2 97.64(8) . . ?
C6 Ru1 P2 93.77(8) . . ?
P1 Ru1 P2 100.48(3) . . ?
C1 Ru1 H1 87.3(13) . . ?
C2 Ru1 H1 78.3(13) . . ?
C6 Ru1 H1 81.9(13) . . ?
P1 Ru1 H1 82.7(13) . . ?
P2 Ru1 H1 174.6(13) . . ?
C38 P1 C17 102.69(14) . . ?
C38 P1 C32 97.19(13) . . ?
C17 P1 C32 101.10(13) . . ?
C38 P1 Ru1 119.79(10) . . ?
C17 P1 Ru1 116.54(10) . . ?
C32 P1 Ru1 116.20(11) . . ?
C27 P2 C50 101.71(14) . . ?
C27 P2 C44 99.31(13) . . ?
C50 P2 C44 99.09(14) . . ?
C27 P2 Ru1 116.38(10) . . ?
C50 P2 Ru1 118.31(10) . . ?
C44 P2 Ru1 118.63(10) . . ?
C28 O2 C29 114.5(2) . . ?
C2 N1 C3 111.9(3) . . ?
C2 N1 C5 115.8(2) . . ?
C3 N1 C5 131.6(3) . . ?
C2 N2 C4 110.3(3) . . ?
C2 N2 C11 124.2(3) . . ?
C4 N2 C11 125.3(3) . . ?
O1 C1 Ru1 174.4(3) . . ?
N1 C2 N2 103.8(3) . . ?
N1 C2 Ru1 118.2(2) . . ?
N2 C2 Ru1 137.2(2) . . ?
C4 C3 N1 106.4(3) . . ?
C4 C3 H3 126.8 . . ?
N1 C3 H3 126.8 . . ?
C3 C4 N2 107.5(3) . . ?
C3 C4 H4 126.3 . . ?
N2 C4 H4 126.3 . . ?
N1 C5 C10 114.6(3) . . ?
N1 C5 C6 104.5(2) . . ?
C10 C5 C6 116.1(3) . . ?
N1 C5 H5 105.5(17) . . ?
C10 C5 H5 104.2(16) . . ?
C6 C5 H5 111.5(17) . . ?
C5 C6 C7 109.1(3) . . ?
C5 C6 Ru1 108.0(2) . . ?
C7 C6 Ru1 114.5(2) . . ?
C5 C6 H6 104.2(18) . . ?
C7 C6 H6 106.4(18) . . ?
Ru1 C6 H6 114.1(18) . . ?
C8 C7 C6 113.4(3) . . ?
C8 C7 H7A 108.9 . . ?
C6 C7 H7A 108.9 . . ?
C8 C7 H7B 108.9 . . ?
C6 C7 H7B 108.9 . . ?
H7A C7 H7B 107.7 . . ?
C7 C8 C9 108.9(3) . . ?
C7 C8 H8A 109.9 . . ?
C9 C8 H8A 109.9 . . ?
C7 C8 H8B 109.9 . . ?
C9 C8 H8B 109.9 . . ?
H8A C8 H8B 108.3 . . ?
C10 C9 C8 110.6(3) . . ?
C10 C9 H9A 109.5 . . ?
C8 C9 H9A 109.5 . . ?
C10 C9 H9B 109.5 . . ?
C8 C9 H9B 109.5 . . ?
H9A C9 H9B 108.1 . . ?
C9 C10 C5 114.0(3) . . ?
C9 C10 H10A 108.8 . . ?
C5 C10 H10A 108.8 . . ?
C9 C10 H10B 108.8 . . ?
C5 C10 H10B 108.8 . . ?
H10A C10 H10B 107.7 . . ?
N2 C11 C12 111.3(3) . . ?
N2 C11 C16 111.5(3) . . ?
C12 C11 C16 111.7(3) . . ?
N2 C11 H11 107.3 . . ?
C12 C11 H11 107.3 . . ?
C16 C11 H11 107.3 . . ?
C13 C12 C11 110.8(3) . . ?
C13 C12 H12A 109.5 . . ?
C11 C12 H12A 109.5 . . ?
C13 C12 H12B 109.5 . . ?
C11 C12 H12B 109.5 . . ?
H12A C12 H12B 108.1 . . ?
C12 C13 C14 110.8(3) . . ?
C12 C13 H13A 109.5 . . ?
C14 C13 H13A 109.5 . . ?
C12 C13 H13B 109.5 . . ?
C14 C13 H13B 109.5 . . ?
H13A C13 H13B 108.1 . . ?
C15 C14 C13 110.3(3) . . ?
C15 C14 H14A 109.6 . . ?
C13 C14 H14A 109.6 . . ?
C15 C14 H14B 109.6 . . ?
C13 C14 H14B 109.6 . . ?
H14A C14 H14B 108.1 . . ?
C14 C15 C16 111.4(3) . . ?
C14 C15 H15A 109.3 . . ?
C16 C15 H15A 109.3 . . ?
C14 C15 H15B 109.3 . . ?
C16 C15 H15B 109.3 . . ?
H15A C15 H15B 108.0 . . ?
C11 C16 C15 110.1(3) . . ?
C11 C16 H16A 109.6 . . ?
C15 C16 H16A 109.6 . . ?
C11 C16 H16B 109.6 . . ?
C15 C16 H16B 109.6 . . ?
H16A C16 H16B 108.2 . . ?
C29 C17 C18 116.1(3) . . ?
C29 C17 P1 118.1(2) . . ?
C18 C17 P1 125.1(2) . . ?
C19 C18 C17 120.9(3) . . ?
C19 C18 H18 119.5 . . ?
C17 C18 H18 119.5 . . ?
C18 C19 C20 120.8(3) . . ?
C18 C19 H19 119.6 . . ?
C20 C19 H19 119.6 . . ?
C19 C20 C21 120.6(3) . . ?
C19 C20 H20 119.7 . . ?
C21 C20 H20 119.7 . . ?
C29 C21 C20 116.9(3) . . ?
C29 C21 C22 118.2(3) . . ?
C20 C21 C22 124.9(3) . . ?
C23 C22 C30 112.3(3) . . ?
C23 C22 C21 106.1(3) . . ?
C30 C22 C21 112.0(3) . . ?
C23 C22 C31 108.6(3) . . ?
C30 C22 C31 109.3(3) . . ?
C21 C22 C31 108.6(3) . . ?
C28 C23 C24 116.8(3) . . ?
C28 C23 C22 117.8(3) . . ?
C24 C23 C22 125.3(3) . . ?
C25 C24 C23 120.5(3) . . ?
C25 C24 H24 119.7 . . ?
C23 C24 H24 119.7 . . ?
C26 C25 C24 120.8(3) . . ?
C26 C25 H25 119.6 . . ?
C24 C25 H25 119.6 . . ?
C25 C26 C27 120.7(3) . . ?
C25 C26 H26 119.7 . . ?
C27 C26 H26 119.7 . . ?
C28 C27 C26 116.3(3) . . ?
C28 C27 P2 117.2(2) . . ?
C26 C27 P2 126.1(2) . . ?
O2 C28 C23 119.5(3) . . ?
O2 C28 C27 115.7(3) . . ?
C23 C28 C27 124.8(3) . . ?
C21 C29 O2 118.8(3) . . ?
C21 C29 C17 124.6(3) . . ?
O2 C29 C17 116.6(3) . . ?
C22 C30 H30A 109.5 . . ?
C22 C30 H30B 109.5 . . ?
H30A C30 H30B 109.5 . . ?
C22 C30 H30C 109.5 . . ?
H30A C30 H30C 109.5 . . ?
H30B C30 H30C 109.5 . . ?
C22 C31 H31A 109.5 . . ?
C22 C31 H31B 109.5 . . ?
H31A C31 H31B 109.5 . . ?
C22 C31 H31C 109.5 . . ?
H31A C31 H31C 109.5 . . ?
H31B C31 H31C 109.5 . . ?
C33 C32 C37 118.0(3) . . ?
C33 C32 P1 122.3(2) . . ?
C37 C32 P1 119.7(2) . . ?
C32 C33 C34 121.1(3) . . ?
C32 C33 H33 119.4 . . ?
C34 C33 H33 119.4 . . ?
C35 C34 C33 120.8(3) . . ?
C35 C34 H34 119.6 . . ?
C33 C34 H34 119.6 . . ?
C34 C35 C36 119.0(3) . . ?
C34 C35 H35 120.5 . . ?
C36 C35 H35 120.5 . . ?
C37 C36 C35 120.3(3) . . ?
C37 C36 H36 119.9 . . ?
C35 C36 H36 119.9 . . ?
C36 C37 C32 120.9(3) . . ?
C36 C37 H37 119.6 . . ?
C32 C37 H37 119.6 . . ?
C39 C38 C43 118.2(3) . . ?
C39 C38 P1 124.0(2) . . ?
C43 C38 P1 117.8(2) . . ?
C38 C39 C40 120.9(3) . . ?
C38 C39 H39 119.5 . . ?
C40 C39 H39 119.5 . . ?
C41 C40 C39 120.3(3) . . ?
C41 C40 H40 119.9 . . ?
C39 C40 H40 119.9 . . ?
C40 C41 C42 119.3(3) . . ?
C40 C41 H41 120.4 . . ?
C42 C41 H41 120.4 . . ?
C43 C42 C41 120.5(3) . . ?
C43 C42 H42 119.7 . . ?
C41 C42 H42 119.7 . . ?
C42 C43 C38 120.8(3) . . ?
C42 C43 H43 119.6 . . ?
C38 C43 H43 119.6 . . ?
C49 C44 C45 117.6(3) . . ?
C49 C44 P2 122.8(2) . . ?
C45 C44 P2 119.6(2) . . ?
C46 C45 C44 121.3(3) . . ?
C46 C45 H45 119.3 . . ?
C44 C45 H45 119.3 . . ?
C47 C46 C45 120.2(3) . . ?
C47 C46 H46 119.9 . . ?
C45 C46 H46 119.9 . . ?
C46 C47 C48 119.2(3) . . ?
C46 C47 H47 120.4 . . ?
C48 C47 H47 120.4 . . ?
C47 C48 C49 120.7(3) . . ?
C47 C48 H48 119.7 . . ?
C49 C48 H48 119.7 . . ?
C48 C49 C44 121.1(3) . . ?
C48 C49 H49 119.5 . . ?
C44 C49 H49 119.5 . . ?
C51 C50 C55 118.0(3) . . ?
C51 C50 P2 123.5(2) . . ?
C55 C50 P2 118.4(2) . . ?
C52 C51 C50 121.1(3) . . ?
C52 C51 H51 119.4 . . ?
C50 C51 H51 119.4 . . ?
C53 C52 C51 120.1(3) . . ?
C53 C52 H52 120.0 . . ?
C51 C52 H52 120.0 . . ?
C52 C53 C54 119.7(3) . . ?
C52 C53 H53 120.1 . . ?
C54 C53 H53 120.1 . . ?
C55 C54 C53 120.2(3) . . ?
C55 C54 H54 119.9 . . ?
C53 C54 H54 119.9 . . ?
C54 C55 C50 120.8(3) . . ?
C54 C55 H55 119.6 . . ?
C50 C55 H55 119.6 . . ?
C57 C56 H56A 109.5 . . ?
C57 C56 H56B 109.5 . . ?
H56A C56 H56B 109.5 . . ?
C57 C56 H56C 109.5 . . ?
H56A C56 H56C 109.5 . . ?
H56B C56 H56C 109.5 . . ?
C58 C57 C56 110.6(4) . . ?
C58 C57 H57A 109.5 . . ?
C56 C57 H57A 109.5 . . ?
C58 C57 H57B 109.5 . . ?
C56 C57 H57B 109.5 . . ?
H57A C57 H57B 108.1 . . ?
C57 C58 C58 109.4(6) . 2_776 ?
C57 C58 H58A 109.8 . . ?
C58 C58 H58A 109.8 2_776 . ?
C57 C58 H58B 109.8 . . ?
C58 C58 H58B 109.8 2_776 . ?
H58A C58 H58B 108.2 . . ?

loop_
_geom_bond_atom_site_label_1
_geom_bond_atom_site_label_2
_geom_bond_distance
_geom_bond_site_symmetry_2
_geom_bond_publ_flag
Ru1 C1 1.864(3) . ?
Ru1 C2 2.057(3) . ?
Ru1 C6 2.207(3) . ?
Ru1 P1 2.3477(8) . ?
Ru1 P2 2.4055(8) . ?
Ru1 H1 1.600(3) . ?
P1 C38 1.847(3) . ?
P1 C17 1.851(3) . ?
P1 C32 1.860(3) . ?
P2 C27 1.836(3) . ?
P2 C50 1.838(3) . ?
P2 C44 1.852(3) . ?
O1 C1 1.169(4) . ?
O2 C28 1.386(3) . ?
O2 C29 1.389(3) . ?
N1 C2 1.361(4) . ?
N1 C3 1.380(4) . ?
N1 C5 1.479(4) . ?
N2 C2 1.370(4) . ?
N2 C4 1.392(4) . ?
N2 C11 1.469(4) . ?
C3 C4 1.341(5) . ?
C3 H3 0.9500 . ?
C4 H4 0.9500 . ?
C5 C10 1.520(4) . ?
C5 C6 1.535(4) . ?
C5 H5 1.000(3) . ?
C6 C7 1.536(4) . ?
C6 H6 1.00(3) . ?
C7 C8 1.527(4) . ?
C7 H7A 0.9900 . ?
C7 H7B 0.9900 . ?
C8 C9 1.528(5) . ?
C8 H8A 0.9900 . ?
C8 H8B 0.9900 . ?
C9 C10 1.515(5) . ?
C9 H9A 0.9900 . ?
C9 H9B 0.9900 . ?
C10 H10A 0.9900 . ?
C10 H10B 0.9900 . ?
C11 C12 1.518(4) . ?
C11 C16 1.524(5) . ?
C11 H11 1.0000 . ?
C12 C13 1.515(5) . ?
C12 H12A 0.9900 . ?
C12 H12B 0.9900 . ?
C13 C14 1.526(5) . ?
C13 H13A 0.9900 . ?
C13 H13B 0.9900 . ?
C14 C15 1.524(5) . ?
C14 H14A 0.9900 . ?
C14 H14B 0.9900 . ?
C15 C16 1.535(5) . ?
C15 H15A 0.9900 . ?
C15 H15B 0.9900 . ?
C16 H16A 0.9900 . ?
C16 H16B 0.9900 . ?
C17 C29 1.395(4) . ?
C17 C18 1.401(4) . ?
C18 C19 1.382(4) . ?
C18 H18 0.9500 . ?
C19 C20 1.384(4) . ?
C19 H19 0.9500 . ?
C20 C21 1.391(4) . ?
C20 H20 0.9500 . ?
C21 C29 1.388(4) . ?
C21 C22 1.536(4) . ?
C22 C23 1.525(4) . ?
C22 C30 1.528(5) . ?
C22 C31 1.549(5) . ?
C23 C28 1.386(4) . ?
C23 C24 1.395(4) . ?
C24 C25 1.393(5) . ?
C24 H24 0.9500 . ?
C25 C26 1.389(4) . ?
C25 H25 0.9500 . ?
C26 C27 1.399(4) . ?
C26 H26 0.9500 . ?
C27 C28 1.398(4) . ?
C30 H30A 0.9800 . ?
C30 H30B 0.9800 . ?
C30 H30C 0.9800 . ?
C31 H31A 0.9800 . ?
C31 H31B 0.9800 . ?
C31 H31C 0.9800 . ?
C32 C33 1.386(4) . ?
C32 C37 1.396(4) . ?
C33 C34 1.386(4) . ?
C33 H33 0.9500 . ?
C34 C35 1.374(5) . ?
C34 H34 0.9500 . ?
C35 C36 1.392(5) . ?
C35 H35 0.9500 . ?
C36 C37 1.387(4) . ?
C36 H36 0.9500 . ?
C37 H37 0.9500 . ?
C38 C39 1.392(4) . ?
C38 C43 1.400(4) . ?
C39 C40 1.394(5) . ?
C39 H39 0.9500 . ?
C40 C41 1.379(5) . ?
C40 H40 0.9500 . ?
C41 C42 1.394(5) . ?
C41 H41 0.9500 . ?
C42 C43 1.381(5) . ?
C42 H42 0.9500 . ?
C43 H43 0.9500 . ?
C44 C49 1.391(4) . ?
C44 C45 1.402(4) . ?
C45 C46 1.386(4) . ?
C45 H45 0.9500 . ?
C46 C47 1.382(5) . ?
C46 H46 0.9500 . ?
C47 C48 1.385(5) . ?
C47 H47 0.9500 . ?
C48 C49 1.386(4) . ?
C48 H48 0.9500 . ?
C49 H49 0.9500 . ?
C50 C51 1.392(4) . ?
C50 C55 1.395(4) . ?
C51 C52 1.388(5) . ?
C51 H51 0.9500 . ?
C52 C53 1.373(5) . ?
C52 H52 0.9500 . ?
C53 C54 1.388(5) . ?
C53 H53 0.9500 . ?
C54 C55 1.384(5) . ?
C54 H54 0.9500 . ?
C55 H55 0.9500 . ?
C56 C57 1.573(8) . ?
C56 H56A 0.9800 . ?
C56 H56B 0.9800 . ?
C56 H56C 0.9800 . ?
C57 C58 1.506(7) . ?
C57 H57A 0.9900 . ?
C57 H57B 0.9900 . ?
C58 C58 1.584(11) 2_776 ?
C58 H58A 0.9900 . ?
C58 H58B 0.9900 . ?

loop_
_geom_torsion_atom_site_label_1
_geom_torsion_atom_site_label_2
_geom_torsion_atom_site_label_3
_geom_torsion_atom_site_label_4
_geom_torsion
_geom_torsion_site_symmetry_1
_geom_torsion_site_symmetry_2
_geom_torsion_site_symmetry_3
_geom_torsion_site_symmetry_4
_geom_torsion_publ_flag
C1 Ru1 P1 C38 -47.58(15) . . . . ?
C2 Ru1 P1 C38 -166.1(2) . . . . ?
C6 Ru1 P1 C38 143.42(14) . . . . ?
P2 Ru1 P1 C38 49.65(12) . . . . ?
C1 Ru1 P1 C17 -172.26(14) . . . . ?
C2 Ru1 P1 C17 69.2(2) . . . . ?
C6 Ru1 P1 C17 18.74(13) . . . . ?
P2 Ru1 P1 C17 -75.03(11) . . . . ?
C1 Ru1 P1 C32 68.68(14) . . . . ?
C2 Ru1 P1 C32 -49.8(3) . . . . ?
C6 Ru1 P1 C32 -100.32(13) . . . . ?
P2 Ru1 P1 C32 165.91(11) . . . . ?
C1 Ru1 P2 C27 169.56(15) . . . . ?
C2 Ru1 P2 C27 -90.03(14) . . . . ?
C6 Ru1 P2 C27 -13.25(14) . . . . ?
P1 Ru1 P2 C27 77.11(12) . . . . ?
C1 Ru1 P2 C50 47.93(15) . . . . ?
C2 Ru1 P2 C50 148.34(14) . . . . ?
C6 Ru1 P2 C50 -134.88(14) . . . . ?
P1 Ru1 P2 C50 -44.52(12) . . . . ?
C1 Ru1 P2 C44 -71.98(15) . . . . ?
C2 Ru1 P2 C44 28.44(14) . . . . ?
C6 Ru1 P2 C44 105.21(14) . . . . ?
P1 Ru1 P2 C44 -164.42(11) . . . . ?
C2 Ru1 C1 O1 95(3) . . . . ?
C6 Ru1 C1 O1 29(3) . . . . ?
P1 Ru1 C1 O1 -65(3) . . . . ?
P2 Ru1 C1 O1 -166(3) . . . . ?
C3 N1 C2 N2 -1.3(3) . . . . ?
C5 N1 C2 N2 170.7(2) . . . . ?
C3 N1 C2 Ru1 170.1(2) . . . . ?
C5 N1 C2 Ru1 -17.9(3) . . . . ?
C4 N2 C2 N1 1.4(3) . . . . ?
C11 N2 C2 N1 -173.1(3) . . . . ?
C4 N2 C2 Ru1 -167.4(3) . . . . ?
C11 N2 C2 Ru1 18.1(5) . . . . ?
C1 Ru1 C2 N1 -176.2(2) . . . . ?
C6 Ru1 C2 N1 -6.5(2) . . . . ?
P1 Ru1 C2 N1 -59.1(3) . . . . ?
P2 Ru1 C2 N1 85.5(2) . . . . ?
C1 Ru1 C2 N2 -8.5(3) . . . . ?
C6 Ru1 C2 N2 161.1(3) . . . . ?
P1 Ru1 C2 N2 108.6(3) . . . . ?
P2 Ru1 C2 N2 -106.8(3) . . . . ?
C2 N1 C3 C4 0.8(4) . . . . ?
C5 N1 C3 C4 -169.6(3) . . . . ?
N1 C3 C4 N2 0.1(4) . . . . ?
C2 N2 C4 C3 -1.0(4) . . . . ?
C11 N2 C4 C3 173.4(3) . . . . ?
C2 N1 C5 C10 168.5(3) . . . . ?
C3 N1 C5 C10 -21.4(4) . . . . ?
C2 N1 C5 C6 40.3(3) . . . . ?
C3 N1 C5 C6 -149.7(3) . . . . ?
N1 C5 C6 C7 82.6(3) . . . . ?
C10 C5 C6 C7 -44.8(4) . . . . ?
N1 C5 C6 Ru1 -42.4(3) . . . . ?
C10 C5 C6 Ru1 -169.8(2) . . . . ?
C1 Ru1 C6 C5 96.0(7) . . . . ?
C2 Ru1 C6 C5 27.64(19) . . . . ?
P1 Ru1 C6 C5 -169.80(19) . . . . ?
P2 Ru1 C6 C5 -69.32(19) . . . . ?
C1 Ru1 C6 C7 -25.8(8) . . . . ?
C2 Ru1 C6 C7 -94.1(2) . . . . ?
P1 Ru1 C6 C7 68.4(2) . . . . ?
P2 Ru1 C6 C7 168.9(2) . . . . ?
C5 C6 C7 C8 53.2(4) . . . . ?
Ru1 C6 C7 C8 174.4(2) . . . . ?
C6 C7 C8 C9 -61.5(4) . . . . ?
C7 C8 C9 C10 58.5(4) . . . . ?
C8 C9 C10 C5 -51.6(4) . . . . ?
N1 C5 C10 C9 -76.4(4) . . . . ?
C6 C5 C10 C9 45.8(4) . . . . ?
C2 N2 C11 C12 127.1(3) . . . . ?
C4 N2 C11 C12 -46.5(4) . . . . ?
C2 N2 C11 C16 -107.3(3) . . . . ?
C4 N2 C11 C16 79.0(4) . . . . ?
N2 C11 C12 C13 -177.8(3) . . . . ?
C16 C11 C12 C13 56.7(4) . . . . ?
C11 C12 C13 C14 -57.2(4) . . . . ?
C12 C13 C14 C15 57.3(4) . . . . ?
C13 C14 C15 C16 -56.7(4) . . . . ?
N2 C11 C16 C15 179.3(3) . . . . ?
C12 C11 C16 C15 -55.4(4) . . . . ?
C14 C15 C16 C11 55.5(4) . . . . ?
C38 P1 C17 C29 -79.4(3) . . . . ?
C32 P1 C17 C29 -179.5(2) . . . . ?
Ru1 P1 C17 C29 53.6(3) . . . . ?
C38 P1 C17 C18 111.0(3) . . . . ?
C32 P1 C17 C18 11.0(3) . . . . ?
Ru1 P1 C17 C18 -116.0(3) . . . . ?
C29 C17 C18 C19 -1.1(4) . . . . ?
P1 C17 C18 C19 168.6(2) . . . . ?
C17 C18 C19 C20 -0.1(5) . . . . ?
C18 C19 C20 C21 1.3(5) . . . . ?
C19 C20 C21 C29 -1.2(5) . . . . ?
C19 C20 C21 C22 178.8(3) . . . . ?
C29 C21 C22 C23 -38.1(4) . . . . ?
C20 C21 C22 C23 141.9(3) . . . . ?
C29 C21 C22 C30 -160.9(3) . . . . ?
C20 C21 C22 C30 19.2(5) . . . . ?
C29 C21 C22 C31 78.4(4) . . . . ?
C20 C21 C22 C31 -101.5(4) . . . . ?
C30 C22 C23 C28 161.4(3) . . . . ?
C21 C22 C23 C28 38.8(4) . . . . ?
C31 C22 C23 C28 -77.7(3) . . . . ?
C30 C22 C23 C24 -21.5(5) . . . . ?
C21 C22 C23 C24 -144.1(3) . . . . ?
C31 C22 C23 C24 99.4(4) . . . . ?
C28 C23 C24 C25 1.7(5) . . . . ?
C22 C23 C24 C25 -175.5(3) . . . . ?
C23 C24 C25 C26 -2.0(5) . . . . ?
C24 C25 C26 C27 -0.4(5) . . . . ?
C25 C26 C27 C28 2.8(5) . . . . ?
C25 C26 C27 P2 -169.3(2) . . . . ?
C50 P2 C27 C28 75.1(3) . . . . ?
C44 P2 C27 C28 176.4(2) . . . . ?
Ru1 P2 C27 C28 -55.0(3) . . . . ?
C50 P2 C27 C26 -112.9(3) . . . . ?
C44 P2 C27 C26 -11.5(3) . . . . ?
Ru1 P2 C27 C26 117.0(3) . . . . ?
C29 O2 C28 C23 -38.3(4) . . . . ?
C29 O2 C28 C27 140.5(3) . . . . ?
C24 C23 C28 O2 179.6(3) . . . . ?
C22 C23 C28 O2 -3.0(4) . . . . ?
C24 C23 C28 C27 0.9(5) . . . . ?
C22 C23 C28 C27 178.3(3) . . . . ?
C26 C27 C28 O2 178.1(3) . . . . ?
P2 C27 C28 O2 -9.0(4) . . . . ?
C26 C27 C28 C23 -3.2(5) . . . . ?
P2 C27 C28 C23 169.6(2) . . . . ?
C20 C21 C29 O2 -178.6(3) . . . . ?
C22 C21 C29 O2 1.5(4) . . . . ?
C20 C21 C29 C17 -0.2(5) . . . . ?
C22 C21 C29 C17 179.8(3) . . . . ?
C28 O2 C29 C21 38.9(4) . . . . ?
C28 O2 C29 C17 -139.6(3) . . . . ?
C18 C17 C29 C21 1.3(5) . . . . ?
P1 C17 C29 C21 -169.2(3) . . . . ?
C18 C17 C29 O2 179.7(3) . . . . ?
P1 C17 C29 O2 9.2(4) . . . . ?
C38 P1 C32 C33 134.4(3) . . . . ?
C17 P1 C32 C33 -121.1(3) . . . . ?
Ru1 P1 C32 C33 6.1(3) . . . . ?
C38 P1 C32 C37 -44.2(3) . . . . ?
C17 P1 C32 C37 60.3(3) . . . . ?
Ru1 P1 C32 C37 -172.5(2) . . . . ?
C37 C32 C33 C34 0.7(5) . . . . ?
P1 C32 C33 C34 -177.9(2) . . . . ?
C32 C33 C34 C35 -1.2(5) . . . . ?
C33 C34 C35 C36 0.6(5) . . . . ?
C34 C35 C36 C37 0.6(5) . . . . ?
C35 C36 C37 C32 -1.1(5) . . . . ?
C33 C32 C37 C36 0.5(5) . . . . ?
P1 C32 C37 C36 179.1(3) . . . . ?
C17 P1 C38 C39 20.2(3) . . . . ?
C32 P1 C38 C39 123.3(3) . . . . ?
Ru1 P1 C38 C39 -110.9(2) . . . . ?
C17 P1 C38 C43 -159.4(2) . . . . ?
C32 P1 C38 C43 -56.3(3) . . . . ?
Ru1 P1 C38 C43 69.5(2) . . . . ?
C43 C38 C39 C40 0.6(5) . . . . ?
P1 C38 C39 C40 -179.0(2) . . . . ?
C38 C39 C40 C41 0.3(5) . . . . ?
C39 C40 C41 C42 -1.0(5) . . . . ?
C40 C41 C42 C43 0.9(5) . . . . ?
C41 C42 C43 C38 -0.1(5) . . . . ?
C39 C38 C43 C42 -0.7(5) . . . . ?
P1 C38 C43 C42 179.0(2) . . . . ?
C27 P2 C44 C49 -93.6(3) . . . . ?
C50 P2 C44 C49 10.0(3) . . . . ?
Ru1 P2 C44 C49 139.4(2) . . . . ?
C27 P2 C44 C45 84.0(3) . . . . ?
C50 P2 C44 C45 -172.4(2) . . . . ?
Ru1 P2 C44 C45 -43.0(3) . . . . ?
C49 C44 C45 C46 0.3(5) . . . . ?
P2 C44 C45 C46 -177.4(2) . . . . ?
C44 C45 C46 C47 -0.7(5) . . . . ?
C45 C46 C47 C48 0.7(5) . . . . ?
C46 C47 C48 C49 -0.2(5) . . . . ?
C47 C48 C49 C44 -0.2(5) . . . . ?
C45 C44 C49 C48 0.1(5) . . . . ?
P2 C44 C49 C48 177.8(3) . . . . ?
C27 P2 C50 C51 9.4(3) . . . . ?
C44 P2 C50 C51 -92.2(3) . . . . ?
Ru1 P2 C50 C51 138.2(2) . . . . ?
C27 P2 C50 C55 -174.3(2) . . . . ?
C44 P2 C50 C55 84.1(3) . . . . ?
Ru1 P2 C50 C55 -45.5(3) . . . . ?
C55 C50 C51 C52 -0.9(5) . . . . ?
P2 C50 C51 C52 175.4(2) . . . . ?
C50 C51 C52 C53 -0.7(5) . . . . ?
C51 C52 C53 C54 1.8(5) . . . . ?
C52 C53 C54 C55 -1.1(5) . . . . ?
C53 C54 C55 C50 -0.7(5) . . . . ?
C51 C50 C55 C54 1.6(5) . . . . ?
P2 C50 C55 C54 -174.9(3) . . . . ?
C56 C57 C58 C58 -175.7(5) . . . 2_776 ?
